data_7000428
loop_
_publ_author_name
'Johnson, Andrew L.'
'Willcocks, Alexander M.'
'Raithby, Paul R.'
'Warren, Mark R.'
'Kingsley, Andrew J.'
'Odedra, Raj'

_publ_section_title
;
 Unprecedented double migratory insertion of phenyl isocyanide into
 cyclopentadienyl C--H bonds
;
_journal_issue 6
_journal_name_full 'Dalton Transactions'
_journal_page_first 922
_journal_page_last 924
_journal_paper_doi 10.1039/b822337h
_journal_year 2009
_chemical_formula_moiety 'C12 H10 Cu N'
_chemical_formula_sum 'C12 H10 Cu N'
_chemical_formula_weight 231.75
_chemical_name_common 'Copper(i),(h5-cyclopentadienyl)(phenyl isocyanide)'
_chemical_name_systematic
;
Copper(I),(h5-cyclopentadienyl)(phenyl isocyanide)
;
_space_group_IT_number 14
_symmetry_cell_setting monoclinic
_symmetry_space_group_name_Hall '-P 2ybc'
_symmetry_space_group_name_H-M 'P 1 21/c 1'
_atom_sites_solution_hydrogens geom
_atom_sites_solution_primary direct
_atom_sites_solution_secondary difmap
_audit_creation_method SHELXL-97
_cell_angle_alpha 90.00
_cell_angle_beta 98.623(1)
_cell_angle_gamma 90.00
_cell_formula_units_Z 4
_cell_length_a 5.5690(1)
_cell_length_b 8.0000(2)
_cell_length_c 23.7374(7)
_cell_measurement_reflns_used 11952
_cell_measurement_temperature 150(2)
_cell_measurement_theta_max 27.48
_cell_measurement_theta_min 2.91
_cell_volume 1045.59(4)
_computing_cell_refinement 'hkl scalepack (otwinowski & minor 1997)'
_computing_data_collection 'collect, nonius program suite version 1.9 (1997)'
_computing_data_reduction 'denzo and scalepack (otwinowski & minor, 1997)'
_computing_molecular_graphics 'ortep3 for windows - l. j. farrugia, j. appl. crystallogr. 1997, 30, 565'
_computing_publication_material 'shelxtl (sheldrick, 1997)'
_computing_structure_refinement 'shelxl-97 (sheldrick, 1997)'
_computing_structure_solution 'shelxs-97 (sheldrick, 1990)'
_diffrn_ambient_temperature 150(2)
_diffrn_detector_area_resol_mean 9
_diffrn_measured_fraction_theta_full 0.995
_diffrn_measured_fraction_theta_max 0.995
_diffrn_measurement_device_type 'nonius kappa ccd'
_diffrn_measurement_method '6046 images with \f and \w scans'
_diffrn_radiation_monochromator 'horizonally mounted graphite crystal'
_diffrn_radiation_source 'fine-focus sealed tube'
_diffrn_radiation_type MoK\a
_diffrn_radiation_wavelength 0.71073
_diffrn_reflns_av_R_equivalents 0.0609
_diffrn_reflns_av_sigmaI/netI 0.0581
_diffrn_reflns_limit_h_max 7
_diffrn_reflns_limit_h_min -6
_diffrn_reflns_limit_k_max 10
_diffrn_reflns_limit_k_min -10
_diffrn_reflns_limit_l_max 25
_diffrn_reflns_limit_l_min -30
_diffrn_reflns_number 11429
_diffrn_reflns_theta_full 27.47
_diffrn_reflns_theta_max 27.47
_diffrn_reflns_theta_min 3.64
_diffrn_standards_decay_% 0
_exptl_absorpt_coefficient_mu 2.044
_exptl_absorpt_correction_T_max 0.819
_exptl_absorpt_correction_T_min 0.770
_exptl_absorpt_correction_type multi-scan
_exptl_absorpt_process_details 'sortav (blessing, 1995)'
_exptl_crystal_colour colourless
_exptl_crystal_density_diffrn 1.472
_exptl_crystal_density_method 'not measured'
_exptl_crystal_description Needles
_exptl_crystal_F_000 472
_exptl_crystal_size_max 0.13
_exptl_crystal_size_mid 0.10
_exptl_crystal_size_min 0.08
_refine_diff_density_max 0.962
_refine_diff_density_min -0.542
_refine_diff_density_rms 0.087
_refine_ls_extinction_coef 0.010(2)
_refine_ls_extinction_expression Fc^*^=kFc[1+0.001xFc^2^\l^3^/sin(2\q)]^-1/4^
_refine_ls_extinction_method SHELXL
_refine_ls_goodness_of_fit_ref 1.010
_refine_ls_hydrogen_treatment constr
_refine_ls_matrix_type full
_refine_ls_number_parameters 128
_refine_ls_number_reflns 2390
_refine_ls_number_restraints 0
_refine_ls_restrained_S_all 1.010
_refine_ls_R_factor_all 0.0788
_refine_ls_R_factor_gt 0.0400
_refine_ls_shift/su_max 0.000
_refine_ls_shift/su_mean 0.000
_refine_ls_structure_factor_coef Fsqd
_refine_ls_weighting_details 'calc w=1/[\s^2^(Fo^2^)+(0.0520P)^2^+0.0000P] where P=(Fo^2^+2Fc^2^)/3'
_refine_ls_weighting_scheme calc
_refine_ls_wR_factor_gt 0.0905
_refine_ls_wR_factor_ref 0.1064
_reflns_number_gt 1559
_reflns_number_total 2390
_reflns_threshold_expression >2sigma(I)
_cod_data_source_file b822337h.txt
_cod_data_source_block k08alj22
_cod_depositor_comments
;
The following automatic conversions were performed:
'_symmetry_cell_setting' value 'Monoclinic' changed to 'monoclinic'
according to '/home/saulius/struct/CIF-dictionaries/cif_core.dic'
dictionary named 'cif_core.dic' version 2.4.1 from 2010-06-29.

Automatic conversion script
Id: cif_fix_enum 1527 2010-12-29 10:47:43Z saulius 
;
_cod_original_sg_symbol_H-M P21/c
_cod_database_code 7000428

loop_
_symmetry_equiv_pos_as_xyz
'x, y, z'
'-x, y+1/2, -z+1/2'
'-x, -y, -z'
'x, -y-1/2, z-1/2'

loop_
_atom_site_label
_atom_site_type_symbol
_atom_site_fract_x
_atom_site_fract_y
_atom_site_fract_z
_atom_site_U_iso_or_equiv
_atom_site_adp_type
_atom_site_occupancy
_atom_site_symmetry_multiplicity
_atom_site_calc_flag
_atom_site_refinement_flags
_atom_site_disorder_assembly
_atom_site_disorder_group
Cu1 Cu 0.29909(6) 0.26142(4) -0.005046(14) 0.03535(19) Uani 1 1 d . . .
N1 N 0.5373(5) 0.2744(2) 0.11470(10) 0.0315(6) Uani 1 1 d . . .
C1 C 0.2771(5) 0.1475(3) -0.09019(11) 0.0330(7) Uani 1 1 d . . .
H1 H 0.3957 0.0725 -0.1004 0.040 Uiso 1 1 calc R . .
C2 C 0.2797(5) 0.3210(4) -0.09602(11) 0.0337(7) Uani 1 1 d . . .
H2 H 0.4008 0.3840 -0.1108 0.040 Uiso 1 1 calc R . .
C3 C 0.0754(6) 0.3863(4) -0.07663(13) 0.0495(9) Uani 1 1 d . . .
H3 H 0.0323 0.5011 -0.0758 0.059 Uiso 1 1 calc R . .
C4 C -0.0551(6) 0.2518(6) -0.05866(14) 0.0670(14) Uani 1 1 d . . .
H4 H -0.2033 0.2595 -0.0435 0.080 Uiso 1 1 calc R . .
C5 C 0.0710(6) 0.1026(5) -0.06685(12) 0.0520(10) Uani 1 1 d . . .
H5 H 0.0242 -0.0075 -0.0581 0.062 Uiso 1 1 calc R . .
C6 C 0.4495(5) 0.2715(3) 0.06736(13) 0.0313(7) Uani 1 1 d . . .
C7 C 0.6297(5) 0.2806(3) 0.17307(11) 0.0288(6) Uani 1 1 d . . .
C8 C 0.8479(5) 0.2023(3) 0.19313(12) 0.0346(7) Uani 1 1 d . . .
H8 H 0.9377 0.1464 0.1678 0.042 Uiso 1 1 calc R . .
C9 C 0.9313(5) 0.2076(4) 0.25081(13) 0.0373(7) Uani 1 1 d . . .
H9 H 1.0814 0.1557 0.2652 0.045 Uiso 1 1 calc R . .
C10 C 0.8009(6) 0.2868(3) 0.28783(13) 0.0363(7) Uani 1 1 d . . .
H10 H 0.8594 0.2877 0.3275 0.044 Uiso 1 1 calc R . .
C11 C 0.5842(6) 0.3653(3) 0.26704(12) 0.0411(7) Uani 1 1 d . . .
H11 H 0.4947 0.4210 0.2925 0.049 Uiso 1 1 calc R . .
C12 C 0.4973(5) 0.3629(3) 0.20908(12) 0.0356(7) Uani 1 1 d . . .
H12 H 0.3491 0.4171 0.1945 0.043 Uiso 1 1 calc R . .

loop_
_atom_site_aniso_label
_atom_site_aniso_U_11
_atom_site_aniso_U_22
_atom_site_aniso_U_33
_atom_site_aniso_U_23
_atom_site_aniso_U_13
_atom_site_aniso_U_12
Cu1 0.0346(3) 0.0465(3) 0.0221(2) -0.00292(14) -0.00482(16) -0.00181(15)
N1 0.0385(13) 0.0281(12) 0.0251(14) -0.0025(9) -0.0042(10) -0.0033(9)
C1 0.0435(17) 0.0325(15) 0.0217(14) -0.0048(11) 0.0007(12) -0.0025(12)
C2 0.0392(16) 0.0352(15) 0.0249(15) 0.0014(12) -0.0005(12) -0.0007(13)
C3 0.046(2) 0.065(2) 0.0325(18) -0.0049(16) -0.0081(15) 0.0240(17)
C4 0.0210(15) 0.158(5) 0.0201(17) -0.015(2) -0.0015(13) -0.005(2)
C5 0.062(2) 0.071(2) 0.0200(16) 0.0009(15) -0.0046(15) -0.0397(19)
C6 0.0316(15) 0.0317(15) 0.0292(16) -0.0019(11) 0.0003(12) -0.0025(11)
C7 0.0343(15) 0.0270(13) 0.0224(14) -0.0020(10) -0.0042(12) -0.0062(11)
C8 0.0339(15) 0.0383(15) 0.0306(16) -0.0038(12) 0.0017(12) 0.0001(12)
C9 0.0324(16) 0.0434(16) 0.0322(17) 0.0027(13) -0.0077(13) -0.0009(13)
C10 0.0454(17) 0.0391(15) 0.0213(15) 0.0006(12) -0.0054(13) -0.0069(13)
C11 0.0505(18) 0.0422(17) 0.0319(16) -0.0045(13) 0.0107(14) -0.0019(14)
C12 0.0361(16) 0.0331(15) 0.0350(17) 0.0015(12) -0.0030(13) 0.0004(12)

loop_
_atom_type_symbol
_atom_type_description
_atom_type_scat_dispersion_real
_atom_type_scat_dispersion_imag
_atom_type_scat_source
C C 0.0033 0.0016 'International Tables Vol C Tables 4.2.6.8 and 6.1.1.4'
H H 0.0000 0.0000 'International Tables Vol C Tables 4.2.6.8 and 6.1.1.4'
Cu Cu 0.3201 1.2651 'International Tables Vol C Tables 4.2.6.8 and 6.1.1.4'
N N 0.0061 0.0033 'International Tables Vol C Tables 4.2.6.8 and 6.1.1.4'

loop_
_geom_angle_atom_site_label_1
_geom_angle_atom_site_label_2
_geom_angle_atom_site_label_3
_geom_angle
_geom_angle_site_symmetry_1
_geom_angle_site_symmetry_3
_geom_angle_publ_flag
C6 Cu1 C4 144.10(13) . . ?
C6 Cu1 C3 148.24(11) . . ?
C4 Cu1 C3 37.35(13) . . ?
C6 Cu1 C5 143.59(12) . . ?
C4 Cu1 C5 37.65(13) . . ?
C3 Cu1 C5 62.69(14) . . ?
C6 Cu1 C2 151.26(13) . . ?
C4 Cu1 C2 61.84(12) . . ?
C3 Cu1 C2 36.97(11) . . ?
C5 Cu1 C2 62.03(11) . . ?
C6 Cu1 C1 148.15(12) . . ?
C4 Cu1 C1 61.93(12) . . ?
C3 Cu1 C1 62.00(11) . . ?
C5 Cu1 C1 36.95(11) . . ?
C2 Cu1 C1 36.97(11) . . ?
C6 N1 C7 176.4(3) . . ?
C5 C1 C2 108.5(3) . . ?
C5 C1 Cu1 71.22(17) . . ?
C2 C1 Cu1 71.30(15) . . ?
C5 C1 H1 125.8 . . ?
C2 C1 H1 125.8 . . ?
Cu1 C1 H1 123.4 . . ?
C3 C2 C1 108.6(3) . . ?
C3 C2 Cu1 71.26(17) . . ?
C1 C2 Cu1 71.73(15) . . ?
C3 C2 H2 125.7 . . ?
C1 C2 H2 125.7 . . ?
Cu1 C2 H2 123.0 . . ?
C2 C3 C4 107.4(3) . . ?
C2 C3 Cu1 71.77(16) . . ?
C4 C3 Cu1 70.98(18) . . ?
C2 C3 H3 126.3 . . ?
C4 C3 H3 126.3 . . ?
Cu1 C3 H3 122.7 . . ?
C3 C4 C5 108.4(3) . . ?
C3 C4 Cu1 71.67(17) . . ?
C5 C4 Cu1 71.68(17) . . ?
C3 C4 H4 125.8 . . ?
C5 C4 H4 125.8 . . ?
Cu1 C4 H4 122.5 . . ?
C1 C5 C4 107.0(3) . . ?
C1 C5 Cu1 71.83(15) . . ?
C4 C5 Cu1 70.67(18) . . ?
C1 C5 H5 126.5 . . ?
C4 C5 H5 126.5 . . ?
Cu1 C5 H5 122.7 . . ?
N1 C6 Cu1 176.9(3) . . ?
C12 C7 C8 121.7(3) . . ?
C12 C7 N1 118.5(2) . . ?
C8 C7 N1 119.7(3) . . ?
C9 C8 C7 118.3(3) . . ?
C9 C8 H8 120.8 . . ?
C7 C8 H8 120.8 . . ?
C10 C9 C8 121.1(3) . . ?
C10 C9 H9 119.4 . . ?
C8 C9 H9 119.4 . . ?
C9 C10 C11 119.8(3) . . ?
C9 C10 H10 120.1 . . ?
C11 C10 H10 120.1 . . ?
C10 C11 C12 120.2(3) . . ?
C10 C11 H11 119.9 . . ?
C12 C11 H11 119.9 . . ?
C7 C12 C11 118.8(3) . . ?
C7 C12 H12 120.6 . . ?
C11 C12 H12 120.6 . . ?

loop_
_geom_bond_atom_site_label_1
_geom_bond_atom_site_label_2
_geom_bond_distance
_geom_bond_site_symmetry_2
_geom_bond_publ_flag
Cu1 C6 1.797(3) . ?
Cu1 C4 2.183(3) . ?
Cu1 C3 2.192(3) . ?
Cu1 C5 2.196(3) . ?
Cu1 C2 2.198(3) . ?
Cu1 C1 2.204(3) . ?
N1 C6 1.157(4) . ?
N1 C7 1.405(3) . ?
C1 C5 1.394(4) . ?
C1 C2 1.395(4) . ?
C1 H1 0.9500 . ?
C2 C3 1.392(4) . ?
C2 H2 0.9500 . ?
C3 C4 1.401(5) . ?
C3 H3 0.9500 . ?
C4 C5 1.413(5) . ?
C4 H4 0.9500 . ?
C5 H5 0.9500 . ?
C7 C12 1.378(4) . ?
C7 C8 1.386(4) . ?
C8 C9 1.379(4) . ?
C8 H8 0.9500 . ?
C9 C10 1.376(5) . ?
C9 H9 0.9500 . ?
C10 C11 1.384(4) . ?
C10 H10 0.9500 . ?
C11 C12 1.388(4) . ?
C11 H11 0.9500 . ?
C12 H12 0.9500 . ?

loop_
_geom_torsion_atom_site_label_1
_geom_torsion_atom_site_label_2
_geom_torsion_atom_site_label_3
_geom_torsion_atom_site_label_4
_geom_torsion
_geom_torsion_site_symmetry_1
_geom_torsion_site_symmetry_2
_geom_torsion_site_symmetry_3
_geom_torsion_site_symmetry_4
_geom_torsion_publ_flag
C6 Cu1 C1 C5 113.4(3) . . . . ?
C4 Cu1 C1 C5 -38.4(2) . . . . ?
C3 Cu1 C1 C5 -80.9(2) . . . . ?
C2 Cu1 C1 C5 -118.0(2) . . . . ?
C6 Cu1 C1 C2 -128.6(2) . . . . ?
C4 Cu1 C1 C2 79.57(19) . . . . ?
C3 Cu1 C1 C2 37.03(17) . . . . ?
C5 Cu1 C1 C2 118.0(2) . . . . ?
C5 C1 C2 C3 -0.2(3) . . . . ?
Cu1 C1 C2 C3 -62.08(19) . . . . ?
C5 C1 C2 Cu1 61.86(18) . . . . ?
C6 Cu1 C2 C3 -121.2(3) . . . . ?
C4 Cu1 C2 C3 38.0(2) . . . . ?
C5 Cu1 C2 C3 80.9(2) . . . . ?
C1 Cu1 C2 C3 117.8(2) . . . . ?
C6 Cu1 C2 C1 121.0(2) . . . . ?
C4 Cu1 C2 C1 -79.86(19) . . . . ?
C3 Cu1 C2 C1 -117.8(2) . . . . ?
C5 Cu1 C2 C1 -36.96(17) . . . . ?
C1 C2 C3 C4 0.0(3) . . . . ?
Cu1 C2 C3 C4 -62.4(2) . . . . ?
C1 C2 C3 Cu1 62.38(17) . . . . ?
C6 Cu1 C3 C2 128.6(3) . . . . ?
C4 Cu1 C3 C2 -116.6(3) . . . . ?
C5 Cu1 C3 C2 -78.9(2) . . . . ?
C1 Cu1 C3 C2 -37.03(17) . . . . ?
C6 Cu1 C3 C4 -114.8(3) . . . . ?
C5 Cu1 C3 C4 37.6(2) . . . . ?
C2 Cu1 C3 C4 116.6(3) . . . . ?
C1 Cu1 C3 C4 79.5(2) . . . . ?
C2 C3 C4 C5 0.3(3) . . . . ?
Cu1 C3 C4 C5 -62.7(2) . . . . ?
C2 C3 C4 Cu1 62.94(19) . . . . ?
C6 Cu1 C4 C3 125.4(2) . . . . ?
C5 Cu1 C4 C3 -117.4(3) . . . . ?
C2 Cu1 C4 C3 -37.60(19) . . . . ?
C1 Cu1 C4 C3 -79.7(2) . . . . ?
C6 Cu1 C4 C5 -117.2(2) . . . . ?
C3 Cu1 C4 C5 117.4(3) . . . . ?
C2 Cu1 C4 C5 79.8(2) . . . . ?
C1 Cu1 C4 C5 37.67(18) . . . . ?
C2 C1 C5 C4 0.4(3) . . . . ?
Cu1 C1 C5 C4 62.3(2) . . . . ?
C2 C1 C5 Cu1 -61.91(17) . . . . ?
C3 C4 C5 C1 -0.4(3) . . . . ?
Cu1 C4 C5 C1 -63.06(19) . . . . ?
C3 C4 C5 Cu1 62.7(2) . . . . ?
C6 Cu1 C5 C1 -125.3(2) . . . . ?
C4 Cu1 C5 C1 116.2(3) . . . . ?
C3 Cu1 C5 C1 78.9(2) . . . . ?
C2 Cu1 C5 C1 36.97(17) . . . . ?
C6 Cu1 C5 C4 118.5(3) . . . . ?
C3 Cu1 C5 C4 -37.3(2) . . . . ?
C2 Cu1 C5 C4 -79.2(2) . . . . ?
C1 Cu1 C5 C4 -116.2(3) . . . . ?
C12 C7 C8 C9 0.3(4) . . . . ?
N1 C7 C8 C9 -178.7(2) . . . . ?
C7 C8 C9 C10 0.7(4) . . . . ?
C8 C9 C10 C11 -1.1(4) . . . . ?
C9 C10 C11 C12 0.6(4) . . . . ?
C8 C7 C12 C11 -0.8(4) . . . . ?
N1 C7 C12 C11 178.1(2) . . . . ?
C10 C11 C12 C7 0.4(4) . . . . ?
